data_4126581
loop_
_publ_author_name
'Kim, Byoungmoo'
'Storch, Golo'
'Banerjee, Gourab'
'Mercado, Brandon Q.'
'Castillo-Lora, Janelle'
'Brudvig, Gary W.'
'Mayer, James M.'
'Miller, Scott J.'

_publ_section_title
;
 Stereodynamic Quinone-Hydroquinone Molecules That Enantiomerize at
 sp(3)-Carbon via Redox-Interconversion.
;
_journal_name_full 'Journal of the American Chemical Society'
_journal_paper_doi 10.1021/jacs.7b09176
_journal_year 2017
_chemical_formula_moiety 'C19 H22 O4'
_chemical_formula_sum 'C19 H22 O4'
_chemical_formula_weight 314.36
_space_group_crystal_system monoclinic
_space_group_IT_number 11
_space_group_name_Hall '-P 2yb'
_space_group_name_H-M_alt 'P 1 21/m 1'
_symmetry_space_group_name_Hall '-P 2yb'
_symmetry_space_group_name_H-M 'P 1 21/m 1'
_atom_sites_solution_hydrogens mixed
_atom_sites_solution_primary SHELXT
_atom_sites_solution_secondary difmap
_audit_creation_method SHELXL-2014/7
_cell_angle_alpha 90
_cell_angle_beta 97.445(3)
_cell_angle_gamma 90
_cell_formula_units_Z 2
_cell_length_a 7.0367(5)
_cell_length_b 17.1664(12)
_cell_length_c 7.0476(5)
_cell_measurement_reflns_used 229
_cell_measurement_temperature 93(2)
_cell_measurement_theta_max 68.3
_cell_measurement_theta_min 2.6
_cell_volume 844.14(10)
_computing_cell_refinement 'CrystalClear-SM Expert 2.0 r15 (Rigaku, 2011)'
_computing_data_collection 'CrystalClear-SM Expert 2.0 r15 (Rigaku, 2011)'
_computing_data_reduction 'CrystalClear-SM Expert 2.0 r15 (Rigaku, 2011)'
_computing_molecular_graphics
; 
Dolomanov, O.V.; Bourhis, L.J.; Gildea, R.J.; Howard, J.A.K.; Puschmann, H., 
OLEX2: A complete structure solution, refinement and analysis program 
(2009). J. Appl. Cryst., 42, 339-341. 
;
_computing_publication_material 'CIFTAB-2014/2 (Sheldrick, 2014)'
_computing_structure_refinement 'SHELXL-2014/7 (Sheldrick, 2014)'
_computing_structure_solution 'SHELXT-2014/5 (Sheldrick, 2014)'
_diffrn_ambient_temperature 93(2)
_diffrn_detector_area_resol_mean 22.2
_diffrn_measured_fraction_theta_full 0.997
_diffrn_measured_fraction_theta_max 0.997
_diffrn_measurement_device_type 'Rigaku Saturn 944+ CCD'
_diffrn_measurement_method \w
_diffrn_radiation_type CuK\a
_diffrn_radiation_wavelength 1.54178
_diffrn_reflns_av_R_equivalents 0.1474
_diffrn_reflns_av_unetI/netI 0.0467
_diffrn_reflns_Laue_measured_fraction_full 0.997
_diffrn_reflns_Laue_measured_fraction_max 0.997
_diffrn_reflns_limit_h_max 8
_diffrn_reflns_limit_h_min -8
_diffrn_reflns_limit_k_max 18
_diffrn_reflns_limit_k_min -19
_diffrn_reflns_limit_l_max 8
_diffrn_reflns_limit_l_min -8
_diffrn_reflns_number 28796
_diffrn_reflns_point_group_measured_fraction_full 0.997
_diffrn_reflns_point_group_measured_fraction_max 0.997
_diffrn_reflns_theta_full 66.590
_diffrn_reflns_theta_max 66.590
_diffrn_reflns_theta_min 5.153
_diffrn_source 'microfocus rotating anode'
_exptl_absorpt_coefficient_mu 0.696
_exptl_absorpt_correction_T_max 1.000
_exptl_absorpt_correction_T_min 0.674
_exptl_absorpt_correction_type multi-scan
_exptl_absorpt_process_details 'REQAB (Rigaku, 1998)'
_exptl_crystal_colour Brown
_exptl_crystal_density_diffrn 1.237
_exptl_crystal_density_method 'not measured'
_exptl_crystal_description Needle
_exptl_crystal_F_000 336
_exptl_crystal_size_max 0.200
_exptl_crystal_size_mid 0.020
_exptl_crystal_size_min 0.020
_refine_diff_density_max 0.258
_refine_diff_density_min -0.210
_refine_diff_density_rms 0.057
_refine_ls_extinction_method none
_refine_ls_goodness_of_fit_ref 1.142
_refine_ls_hydrogen_treatment mixed
_refine_ls_matrix_type full
_refine_ls_number_parameters 118
_refine_ls_number_reflns 1547
_refine_ls_number_restraints 0
_refine_ls_restrained_S_all 1.142
_refine_ls_R_factor_all 0.1046
_refine_ls_R_factor_gt 0.0683
_refine_ls_shift/su_max 0.000
_refine_ls_shift/su_mean 0.000
_refine_ls_structure_factor_coef Fsqd
_refine_ls_weighting_details 'w=1/[\s^2^(Fo^2^)+1.7970P] where P=(Fo^2^+2Fc^2^)/3'
_refine_ls_weighting_scheme calc
_refine_ls_wR_factor_gt 0.1319
_refine_ls_wR_factor_ref 0.1484
_reflns_Friedel_coverage 0.000
_reflns_number_gt 1063
_reflns_number_total 1547
_reflns_threshold_expression 'I > 2\s(I)'
_cod_data_source_file ja7b09176_si_003.cif
_cod_data_source_block 007-16200
_cod_database_code 4126581
_shelx_shelxl_version_number 2014/7
_shelx_space_group_comment
; 
The symmetry employed for this shelxl refinement is uniquely defined 
by the following loop, which should always be used as a source of 
symmetry information in preference to the above space-group names. 
They are only intended as comments. 
;
_shelx_estimated_absorpt_t_min 0.873
_shelx_estimated_absorpt_t_max 0.986

loop_
_space_group_symop_operation_xyz
'x, y, z'
'-x, y+1/2, -z'
'-x, -y, -z'
'x, -y-1/2, z'

loop_
_atom_site_label
_atom_site_type_symbol
_atom_site_fract_x
_atom_site_fract_y
_atom_site_fract_z
_atom_site_U_iso_or_equiv
_atom_site_adp_type
_atom_site_occupancy
_atom_site_site_symmetry_order
_atom_site_calc_flag
_atom_site_refinement_flags_posn
_atom_site_refinement_flags_adp
_atom_site_refinement_flags_occupancy
_atom_site_disorder_assembly
_atom_site_disorder_group
O1 O 0.3871(4) 0.35199(16) 0.4707(4) 0.0455(8) Uani 1 1 d . . . . .
H1 H 0.301(15) 0.378(6) 0.399(14) 0.068 Uiso 0.5 1 d . U P A 1
O2 O 1.0850(3) 0.44195(15) 0.3119(4) 0.0411(7) Uani 1 1 d . . . . .
H2 H 1.195(14) 0.406(5) 0.402(13) 0.062 Uiso 0.5 1 d . U P B 2
C1 C 0.6848(7) 0.2500 0.6042(7) 0.0252(10) Uani 1 2 d S T P . .
H1A H 0.5432 0.2500 0.6078 0.030 Uiso 1 2 calc R U P . .
C2 C 0.7202(4) 0.32342(18) 0.4931(4) 0.0228(7) Uani 1 1 d . . . . .
C3 C 0.8940(5) 0.34821(18) 0.4505(5) 0.0261(8) Uani 1 1 d . . . . .
H3 H 1.0043 0.3176 0.4910 0.031 Uiso 1 1 calc R U . . .
C4 C 0.9164(5) 0.41855(19) 0.3473(5) 0.0281(8) Uani 1 1 d . . . . .
C5 C 0.7521(5) 0.46504(18) 0.2805(5) 0.0273(8) Uani 1 1 d . . . . .
C6 C 0.5789(5) 0.44117(19) 0.3223(5) 0.0282(8) Uani 1 1 d . . . . .
H6 H 0.4688 0.4714 0.2787 0.034 Uiso 1 1 calc R U . . .
C7 C 0.5563(5) 0.37176(19) 0.4304(5) 0.0270(8) Uani 1 1 d . . . . .
C8 C 0.7725(7) 0.2500 0.8202(7) 0.0303(11) Uani 1 2 d S T P . .
C9 C 0.9908(8) 0.2500 0.8607(8) 0.0377(13) Uani 1 2 d S T P . .
H9A H 1.0302 0.2586 0.9976 0.057 Uiso 0.5 1 calc R U P C -1
H9B H 1.0423 0.2917 0.7872 0.057 Uiso 0.5 1 calc R U P C -1
H9C H 1.0402 0.1997 0.8232 0.057 Uiso 0.5 1 calc R U P C -1
C10 C 0.6948(6) 0.3225(2) 0.9131(5) 0.0426(10) Uani 1 1 d . . . . .
H10A H 0.7339 0.3211 1.0516 0.064 Uiso 1 1 calc R U . . .
H10B H 0.5545 0.3231 0.8870 0.064 Uiso 1 1 calc R U . . .
H10C H 0.7464 0.3696 0.8597 0.064 Uiso 1 1 calc R U . . .
C11 C 0.7793(5) 0.53672(19) 0.1635(5) 0.0359(9) Uani 1 1 d . . . . .
H11A H 0.8688 0.5723 0.2381 0.054 Uiso 1 1 calc R U . . .
H11B H 0.6556 0.5628 0.1300 0.054 Uiso 1 1 calc R U . . .
H11C H 0.8311 0.5217 0.0462 0.054 Uiso 1 1 calc R U . . .

loop_
_atom_site_aniso_label
_atom_site_aniso_U_11
_atom_site_aniso_U_22
_atom_site_aniso_U_33
_atom_site_aniso_U_23
_atom_site_aniso_U_13
_atom_site_aniso_U_12
O1 0.0311(15) 0.0446(17) 0.0625(19) 0.0221(15) 0.0119(13) 0.0111(12)
O2 0.0302(14) 0.0363(15) 0.0573(17) 0.0180(13) 0.0083(12) 0.0025(12)
C1 0.031(3) 0.016(2) 0.028(2) 0.000 0.003(2) 0.000
C2 0.0293(17) 0.0177(17) 0.0212(16) -0.0018(14) 0.0023(13) -0.0010(14)
C3 0.0266(17) 0.0209(18) 0.0297(18) 0.0033(15) 0.0005(14) 0.0038(14)
C4 0.0286(18) 0.0227(18) 0.0332(19) -0.0004(15) 0.0043(15) -0.0025(15)
C5 0.0358(19) 0.0167(17) 0.0294(18) -0.0029(14) 0.0048(15) 0.0001(14)
C6 0.0307(19) 0.0213(17) 0.0317(19) -0.0030(15) 0.0007(14) 0.0047(15)
C7 0.0279(18) 0.0225(18) 0.0307(18) -0.0002(15) 0.0047(14) -0.0018(14)
C8 0.046(3) 0.018(2) 0.027(3) 0.000 0.005(2) 0.000
C9 0.052(3) 0.022(3) 0.036(3) 0.000 -0.006(2) 0.000
C10 0.062(3) 0.033(2) 0.033(2) -0.0053(17) 0.0021(18) 0.0099(19)
C11 0.040(2) 0.0217(19) 0.045(2) 0.0080(16) 0.0017(17) 0.0025(16)

loop_
_atom_type_symbol
_atom_type_description
_atom_type_scat_dispersion_real
_atom_type_scat_dispersion_imag
_atom_type_scat_source
C C 0.0181 0.0091 'International Tables Vol C Tables 4.2.6.8 and 6.1.1.4'
H H 0.0000 0.0000 'International Tables Vol C Tables 4.2.6.8 and 6.1.1.4'
O O 0.0492 0.0322 'International Tables Vol C Tables 4.2.6.8 and 6.1.1.4'

loop_
_geom_angle_atom_site_label_1
_geom_angle_atom_site_label_2
_geom_angle_atom_site_label_3
_geom_angle
_geom_angle_site_symmetry_1
_geom_angle_site_symmetry_3
C7 O1 H1 109(7) . .
C4 O2 H2 108(5) . .
C2 C1 C2 111.9(4) 4_565 .
C2 C1 C8 115.5(2) 4_565 .
C2 C1 C8 115.5(2) . .
C2 C1 H1A 104.1 4_565 .
C2 C1 H1A 104.1 . .
C8 C1 H1A 104.1 . .
C3 C2 C7 117.2(3) . .
C3 C2 C1 125.6(3) . .
C7 C2 C1 117.2(3) . .
C2 C3 C4 122.4(3) . .
C2 C3 H3 118.8 . .
C4 C3 H3 118.8 . .
O2 C4 C3 121.3(3) . .
O2 C4 C5 118.7(3) . .
C3 C4 C5 120.0(3) . .
C6 C5 C4 118.0(3) . .
C6 C5 C11 123.2(3) . .
C4 C5 C11 118.7(3) . .
C5 C6 C7 122.2(3) . .
C5 C6 H6 118.9 . .
C7 C6 H6 118.9 . .
O1 C7 C6 119.9(3) . .
O1 C7 C2 120.0(3) . .
C6 C7 C2 120.1(3) . .
C9 C8 C10 109.0(3) . .
C9 C8 C10 109.0(3) . 4_565
C10 C8 C10 108.0(4) . 4_565
C9 C8 C1 116.2(4) . .
C10 C8 C1 107.2(3) . .
C10 C8 C1 107.2(3) 4_565 .
C8 C9 H9A 109.5 . .
C8 C9 H9B 109.5 . .
H9A C9 H9B 109.5 . .
C8 C9 H9C 109.5 . .
H9A C9 H9C 109.5 . .
H9B C9 H9C 109.5 . .
C8 C10 H10A 109.5 . .
C8 C10 H10B 109.5 . .
H10A C10 H10B 109.5 . .
C8 C10 H10C 109.5 . .
H10A C10 H10C 109.5 . .
H10B C10 H10C 109.5 . .
C5 C11 H11A 109.5 . .
C5 C11 H11B 109.5 . .
H11A C11 H11B 109.5 . .
C5 C11 H11C 109.5 . .
H11A C11 H11C 109.5 . .
H11B C11 H11C 109.5 . .

loop_
_geom_bond_atom_site_label_1
_geom_bond_atom_site_label_2
_geom_bond_distance
_geom_bond_site_symmetry_2
O1 C7 1.304(4) .
O1 H1 0.86(11) .
O2 C4 1.307(4) .
O2 H2 1.12(10) .
C1 C2 1.521(4) 4_565
C1 C2 1.521(4) .
C1 C8 1.567(6) .
C1 H1A 1.0000 .
C2 C3 1.365(4) .
C2 C7 1.443(4) .
C3 C4 1.429(4) .
C3 H3 0.9500 .
C4 C5 1.433(5) .
C5 C6 1.354(5) .
C5 C11 1.507(5) .
C6 C7 1.434(5) .
C6 H6 0.9500 .
C8 C9 1.526(7) .
C8 C10 1.539(5) .
C8 C10 1.539(5) 4_565
C9 H9A 0.9800 .
C9 H9B 0.9800 .
C9 H9C 0.9800 .
C10 H10A 0.9800 .
C10 H10B 0.9800 .
C10 H10C 0.9800 .
C11 H11A 0.9800 .
C11 H11B 0.9800 .
C11 H11C 0.9800 .

loop_
_geom_torsion_atom_site_label_1
_geom_torsion_atom_site_label_2
_geom_torsion_atom_site_label_3
_geom_torsion_atom_site_label_4
_geom_torsion
_geom_torsion_site_symmetry_1
_geom_torsion_site_symmetry_4
C2 C1 C2 C3 -68.0(5) 4_565 .
C8 C1 C2 C3 66.9(5) . .
C2 C1 C2 C7 113.3(4) 4_565 .
C8 C1 C2 C7 -111.9(4) . .
C7 C2 C3 C4 -0.4(5) . .
C1 C2 C3 C4 -179.2(3) . .
C2 C3 C4 O2 178.5(3) . .
C2 C3 C4 C5 -1.5(5) . .
O2 C4 C5 C6 -178.3(3) . .
C3 C4 C5 C6 1.6(5) . .
O2 C4 C5 C11 3.2(5) . .
C3 C4 C5 C11 -176.9(3) . .
C4 C5 C6 C7 0.1(5) . .
C11 C5 C6 C7 178.6(3) . .
C5 C6 C7 O1 178.6(3) . .
C5 C6 C7 C2 -2.0(5) . .
C3 C2 C7 O1 -178.5(3) . .
C1 C2 C7 O1 0.4(5) . .
C3 C2 C7 C6 2.1(4) . .
C1 C2 C7 C6 -179.0(3) . .
C2 C1 C8 C9 66.6(3) 4_565 .
C2 C1 C8 C9 -66.6(3) . .
C2 C1 C8 C10 -171.3(3) 4_565 .
C2 C1 C8 C10 55.5(5) . .
C2 C1 C8 C10 -55.5(5) 4_565 4_565
C2 C1 C8 C10 171.3(3) . 4_565
